data_7022026
loop_
_publ_author_name
'Tyutyunnik, Alexander P.'
'Slobodin, Boris V.'
'Samigullina, Rina F.'
'Verberck, Bart'
'Tarakina, Nadezda V.'

_publ_section_title
;
 K2CaV2O7: a pyrovanadate with a new layered type of structure in the
 A2BV2O7 family.
;
_journal_issue 4
_journal_name_full 'Dalton transactions (Cambridge, England : 2003)'
_journal_page_first 1057
_journal_page_last 1064
_journal_paper_doi 10.1039/c2dt31246h
_journal_volume 42
_journal_year 2013
_chemical_formula_structural 'K Ca10 V7 O28'
_chemical_formula_sum 'Ca10 K O28 V7'
_chemical_formula_weight 1244.46
_chemical_name_common 'Potassium Calcium Vanadium Oxide'
_space_group_IT_number 161
_symmetry_cell_setting trigonal
_symmetry_space_group_name_Hall 'R 3 -2"c'
_symmetry_space_group_name_H-M 'R 3 c :H'
_cell_angle_alpha 90.0
_cell_angle_beta 90.0
_cell_angle_gamma 120.0
_cell_formula_units_Z 6
_cell_length_a 10.8574(19)
_cell_length_b 10.8574
_cell_length_c 37.870(10)
_cell_measurement_temperature 298
_cell_volume 3866.1(12)
_computing_structure_solution 'GSAS (A.C. Larson and R.B. Von Dreele, 2004), EXPGUI (Toby, B.H., 2001)'
_diffrn_ambient_temperature 298(2)
_diffrn_radiation_wavelength 1.54056
_exptl_crystal_density_diffrn 3.207
_exptl_crystal_density_method 'not measured'
_pd_block_id 2012-05-24T12:12|K5CA3V5O18_phase2|Tyutyunnik||
_pd_phase_name 'from C:/X-ray/Samigullina/2011-02-01/Ca3(VO4)2.cel'
_cod_data_source_file c2dt31246h.txt
_cod_data_source_block K5CA3V5O18_phase_2
_cod_original_cell_volume 3866.2(14)
_cod_original_sg_symbol_H-M 'R 3 c'
_cod_database_code 7022026

loop_
_symmetry_equiv_pos_site_id
_symmetry_equiv_pos_as_xyz
1 +x,+y,+z
2 -y,x-y,+z
3 y-x,-x,+z
4 y-x,+y,+z+1/2
5 -y,-x,+z+1/2
6 +x,x-y,+z+1/2
101 +x+1/3,+y+2/3,+z+2/3
102 -y+1/3,x-y+2/3,+z+2/3
103 y-x+1/3,-x+2/3,+z+2/3
104 y-x+1/3,+y+2/3,+z+1/6
105 -y+1/3,-x+2/3,+z+1/6
106 +x+1/3,x-y+2/3,+z+1/6
201 +x+2/3,+y+1/3,+z+1/3
202 -y+2/3,x-y+1/3,+z+1/3
203 y-x+2/3,-x+1/3,+z+1/3
204 y-x+2/3,+y+1/3,+z+5/6
205 -y+2/3,-x+1/3,+z+5/6
206 +x+2/3,x-y+1/3,+z+5/6

loop_
_atom_site_type_symbol
_atom_site_label
_atom_site_fract_x
_atom_site_fract_y
_atom_site_fract_z
_atom_site_occupancy
_atom_site_thermal_displace_type
_atom_site_U_iso_or_equiv
_atom_site_symmetry_multiplicity
K K 0.0 0.0 0.29711 1.0 Uiso 0.025 6
V V1 0.13277 0.31919 0.11537 1.0 Uiso 0.025 18
V V2 0.48993 0.47016 0.17908 1.0 Uiso 0.025 18
V V3 0.0 0.0 0.21225 1.0 Uiso 0.025 6
Ca Ca1 0.3333 0.6667 0.14632 1.0 Uiso 0.025 6
Ca Ca2 0.19757 0.39399 0.21639 1.0 Uiso 0.025 18
Ca Ca3 0.2655 0.14855 0.15627 1.0 Uiso 0.025 18
Ca Ca4 0.05677 0.54912 0.08044 1.0 Uiso 0.025 18
O O1 0.42619 0.58289 0.18671 1.0 Uiso 0.025 18
O O2 -0.45839 -0.36075 0.26143 1.0 Uiso 0.025 18
O O3 0.13726 0.29156 0.15976 1.0 Uiso 0.025 18
O O4 -0.01082 0.14562 0.22481 1.0 Uiso 0.025 18
O O5 0.46577 0.40918 0.13705 1.0 Uiso 0.025 18
O O6 -0.26127 -0.30206 0.10502 1.0 Uiso 0.025 18
O O7 0.66537 0.55135 0.19069 1.0 Uiso 0.025 18
O O8 0.23198 0.49538 0.10451 1.0 Uiso 0.025 18
O O9 0.0428 0.38851 0.03613 1.0 Uiso 0.025 18
O O10 0.0 0.0 0.16714 1.0 Uiso 0.025 6

loop_
_atom_type_symbol
_atom_type_number_in_cell
V 42.0
Ca 60.0
K 6.0
O 168.0

loop_
_pd_block_diffractogram_id
2012-05-24T12:12|K5CA3V5O18_H_01|Tyutyunnik|STADI-P
